data_7203703
loop_
_publ_author_name
'Armentano, Donatella'
'De Munno, Giovanni'
'Lloret, Francesc'
'Julve, Miguel'

_publ_section_title
;
 Bis and tris(oxalato)ferrate(iii) complexes as precursors of
 polynuclear compounds
;
_journal_issue 7
_journal_name_full CrystEngComm
_journal_page_first 57
_journal_paper_doi 10.1039/b417251e
_journal_volume 7
_journal_year 2005
_chemical_formula_sum 'C53 H45 As2 Fe O12.5'
_chemical_formula_weight 1087.58
_chemical_name_systematic
;
?
;
_space_group_IT_number 2
_symmetry_cell_setting triclinic
_symmetry_space_group_name_Hall '-P 1'
_symmetry_space_group_name_H-M 'P -1'
_atom_sites_solution_hydrogens geom
_atom_sites_solution_primary direct
_atom_sites_solution_secondary difmap
_audit_creation_method SHELXL-97
_cell_angle_alpha 85.60(3)
_cell_angle_beta 86.42(3)
_cell_angle_gamma 62.85(3)
_cell_formula_units_Z 2
_cell_length_a 13.231(3)
_cell_length_b 13.395(3)
_cell_length_c 15.823(3)
_cell_measurement_reflns_used 30
_cell_measurement_temperature 293(2)
_cell_measurement_theta_max 30
_cell_measurement_theta_min 15
_cell_volume 2486.8(11)
_computing_cell_refinement 'Siemens P3'
_computing_data_collection 'Siemens P3'
_computing_data_reduction 'Siemens SHELXTL'
_computing_molecular_graphics XP
_computing_publication_material 'SHELXL-97 (Sheldrick, 1997)'
_computing_structure_refinement 'SHELXL-97 (Sheldrick, 1997)'
_computing_structure_solution 'SHELXS-97 (Sheldrick, 1990)'
_diffrn_ambient_temperature 293(2)
_diffrn_measured_fraction_theta_full 0.999
_diffrn_measured_fraction_theta_max 0.999
_diffrn_measurement_device_type 'R3m/V automatic four-circle diffractometer'
_diffrn_measurement_method omega/2-theta-scans
_diffrn_radiation_monochromator graphite
_diffrn_radiation_source 'fine-focus sealed tube'
_diffrn_radiation_type MoK\a
_diffrn_radiation_wavelength 0.71073
_diffrn_reflns_av_R_equivalents 0.0227
_diffrn_reflns_av_sigmaI/netI 0.0454
_diffrn_reflns_limit_h_max 15
_diffrn_reflns_limit_h_min 0
_diffrn_reflns_limit_k_max 15
_diffrn_reflns_limit_k_min -13
_diffrn_reflns_limit_l_max 18
_diffrn_reflns_limit_l_min -18
_diffrn_reflns_number 8403
_diffrn_reflns_theta_full 24.05
_diffrn_reflns_theta_max 24.05
_diffrn_reflns_theta_min 1.71
_diffrn_standards_decay_% 1.2
_exptl_absorpt_coefficient_mu 1.687
_exptl_absorpt_correction_T_max 0.8232
_exptl_absorpt_correction_T_min 0.5174
_exptl_absorpt_correction_type semi-empirical
_exptl_absorpt_process_details psi-scan
_exptl_crystal_density_diffrn 1.452
_exptl_crystal_density_method 'not measured'
_exptl_crystal_F_000 1110
_exptl_crystal_size_max 0.45
_exptl_crystal_size_mid 0.30
_exptl_crystal_size_min 0.12
_refine_diff_density_max 0.657
_refine_diff_density_min -0.412
_refine_diff_density_rms 0.064
_refine_ls_extinction_method none
_refine_ls_goodness_of_fit_ref 0.967
_refine_ls_hydrogen_treatment mixed
_refine_ls_matrix_type full
_refine_ls_number_parameters 629
_refine_ls_number_reflns 7844
_refine_ls_number_restraints 6
_refine_ls_restrained_S_all 0.967
_refine_ls_R_factor_all 0.0730
_refine_ls_R_factor_gt 0.0466
_refine_ls_shift/su_max 0.002
_refine_ls_shift/su_mean 0.000
_refine_ls_structure_factor_coef Fsqd
_refine_ls_weighting_details 'calc w=1/[\s^2^(Fo^2^)+(0.0887P)^2^+0.5128P] where P=(Fo^2^+2Fc^2^)/3'
_refine_ls_weighting_scheme calc
_refine_ls_wR_factor_gt 0.1213
_refine_ls_wR_factor_ref 0.1378
_reflns_number_gt 5756
_reflns_number_total 7844
_reflns_threshold_expression >2sigma(I)
_cod_data_source_file b417251e.txt
_cod_data_source_block 2
_cod_depositor_comments
;
The following automatic conversions were performed:
'_symmetry_cell_setting' value 'Triclinic' changed to 'triclinic'
according to '/home/saulius/struct/CIF-dictionaries/cif_core.dic'
dictionary named 'cif_core.dic' version 2.4.1 from 2010-06-29.

Automatic conversion script
Id: cif_fix_enum 1527 2010-12-29 10:47:43Z saulius 
;
_cod_original_cell_volume 2486.8(9)
_cod_original_sg_symbol_H-M P-1
_cod_original_formula_sum 'C53 H45 As2 Fe O12.50'
_cod_database_code 7203703

loop_
_symmetry_equiv_pos_as_xyz
'x, y, z'
'-x, -y, -z'

loop_
_atom_site_label
_atom_site_type_symbol
_atom_site_fract_x
_atom_site_fract_y
_atom_site_fract_z
_atom_site_U_iso_or_equiv
_atom_site_adp_type
_atom_site_occupancy
_atom_site_symmetry_multiplicity
_atom_site_calc_flag
_atom_site_refinement_flags
_atom_site_disorder_assembly
_atom_site_disorder_group
Fe1 Fe 0.93645(5) 0.93528(5) 0.15406(4) 0.04532(19) Uani 1 1 d . . .
O1 O 0.8066(3) 0.9210(3) 0.1100(2) 0.0607(9) Uani 1 1 d . . .
O2 O 0.9725(3) 0.7826(3) 0.2023(2) 0.0564(8) Uani 1 1 d . . .
C1 C 1.0304(6) 0.9809(5) 0.2873(4) 0.0764(17) Uani 1 1 d . . .
C2 C 0.9012(6) 1.0409(4) 0.3049(4) 0.0750(17) Uani 1 1 d . . .
O3 O 0.8607(5) 1.0933(4) 0.3682(3) 0.1194(18) Uani 1 1 d . . .
O4 O 1.0972(5) 0.9752(5) 0.3409(3) 0.1255(19) Uani 1 1 d . . .
C3 C 0.9000(5) 0.7459(4) 0.1889(3) 0.0569(13) Uani 1 1 d . . .
C4 C 0.8001(5) 0.8306(5) 0.1374(4) 0.0627(14) Uani 1 1 d . . .
O5 O 0.8444(3) 1.0285(3) 0.2470(2) 0.0615(9) Uani 1 1 d . . .
O6 O 1.0593(3) 0.9380(3) 0.2154(2) 0.0732(10) Uani 1 1 d . . .
O7 O 0.7194(4) 0.8121(4) 0.1245(4) 0.1034(16) Uani 1 1 d . . .
O8 O 0.9097(4) 0.6542(3) 0.2126(3) 0.0826(12) Uani 1 1 d . . .
O9 O 0.8976(3) 1.0790(2) 0.07393(19) 0.0523(8) Uani 1 1 d . . .
O10 O 1.0497(3) 0.8683(2) 0.05171(19) 0.0504(8) Uani 1 1 d . . .
C5 C 0.9560(4) 1.0604(3) 0.0066(3) 0.0428(10) Uani 1 1 d . . .
As1 As 0.62983(4) 0.49275(4) 0.16373(3) 0.04441(15) Uani 1 1 d . . .
C6 C 0.7100(4) 0.4615(4) 0.2666(3) 0.0530(12) Uani 1 1 d . . .
C7 C 0.7070(6) 0.3845(5) 0.3273(4) 0.0807(18) Uani 1 1 d . . .
H7 H 0.6679 0.3435 0.3188 0.097 Uiso 1 1 calc R . .
C8 C 0.7638(7) 0.3685(6) 0.4026(4) 0.101(2) Uani 1 1 d . . .
H8 H 0.7616 0.3170 0.4446 0.121 Uiso 1 1 calc R . .
C9 C 0.8216(6) 0.4261(6) 0.4151(4) 0.0880(19) Uani 1 1 d . . .
H9 H 0.8589 0.4145 0.4656 0.106 Uiso 1 1 calc R . .
C10 C 0.8256(6) 0.5013(6) 0.3539(4) 0.0860(19) Uani 1 1 d . . .
H10 H 0.8660 0.5409 0.3626 0.103 Uiso 1 1 calc R . .
C11 C 0.7707(6) 0.5190(5) 0.2799(4) 0.0801(18) Uani 1 1 d . . .
H11 H 0.7743 0.5702 0.2382 0.096 Uiso 1 1 calc R . .
C12 C 0.5054(4) 0.6391(4) 0.1669(3) 0.0528(12) Uani 1 1 d . . .
C13 C 0.4665(5) 0.6879(5) 0.2434(4) 0.0845(18) Uani 1 1 d . . .
H13 H 0.5029 0.6513 0.2932 0.101 Uiso 1 1 calc R . .
C14 C 0.3730(6) 0.7915(6) 0.2453(6) 0.105(2) Uani 1 1 d . . .
H14 H 0.3465 0.8255 0.2966 0.126 Uiso 1 1 calc R . .
C15 C 0.3190(6) 0.8448(5) 0.1724(6) 0.097(2) Uani 1 1 d . . .
H15 H 0.2560 0.9149 0.1744 0.116 Uiso 1 1 calc R . .
C16 C 0.3561(6) 0.7967(5) 0.0973(5) 0.098(2) Uani 1 1 d . . .
H16 H 0.3185 0.8333 0.0479 0.117 Uiso 1 1 calc R . .
C17 C 0.4507(5) 0.6924(5) 0.0942(4) 0.0786(17) Uani 1 1 d . . .
H17 H 0.4767 0.6589 0.0426 0.094 Uiso 1 1 calc R . .
C18 C 0.5748(4) 0.3856(4) 0.1522(3) 0.0449(11) Uani 1 1 d . . .
C19 C 0.4584(4) 0.4236(4) 0.1432(3) 0.0504(11) Uani 1 1 d . . .
H19 H 0.4080 0.4995 0.1465 0.060 Uiso 1 1 calc R . .
C20 C 0.4192(4) 0.3473(4) 0.1293(3) 0.0586(13) Uani 1 1 d . . .
H20 H 0.3418 0.3714 0.1237 0.070 Uiso 1 1 calc R . .
C21 C 0.4947(5) 0.2351(5) 0.1236(3) 0.0625(14) Uani 1 1 d . . .
H21 H 0.4680 0.1844 0.1122 0.075 Uiso 1 1 calc R . .
C22 C 0.6101(4) 0.1970(4) 0.1347(3) 0.0607(13) Uani 1 1 d . . .
H22 H 0.6601 0.1210 0.1321 0.073 Uiso 1 1 calc R . .
C23 C 0.6494(4) 0.2719(4) 0.1495(3) 0.0539(12) Uani 1 1 d . . .
H23 H 0.7264 0.2468 0.1578 0.065 Uiso 1 1 calc R . .
C24 C 0.7287(4) 0.4899(3) 0.0696(3) 0.0418(10) Uani 1 1 d . . .
C25 C 0.7716(4) 0.4040(4) 0.0153(3) 0.0536(12) Uani 1 1 d . . .
H25 H 0.7498 0.3469 0.0214 0.064 Uiso 1 1 calc R . .
C26 C 0.8483(4) 0.4036(4) -0.0492(3) 0.0610(14) Uani 1 1 d . . .
H26 H 0.8772 0.3462 -0.0867 0.073 Uiso 1 1 calc R . .
C27 C 0.8814(4) 0.4858(4) -0.0578(3) 0.0604(13) Uani 1 1 d . . .
H27 H 0.9335 0.4842 -0.1006 0.072 Uiso 1 1 calc R . .
C28 C 0.8378(4) 0.5713(4) -0.0033(3) 0.0599(13) Uani 1 1 d . . .
H28 H 0.8606 0.6277 -0.0096 0.072 Uiso 1 1 calc R . .
C29 C 0.7608(4) 0.5752(4) 0.0606(3) 0.0512(11) Uani 1 1 d . . .
H29 H 0.7309 0.6340 0.0970 0.061 Uiso 1 1 calc R . .
As2 As 0.25289(4) 0.22932(5) 0.34767(3) 0.05725(17) Uani 1 1 d . . .
C30 C 0.2667(5) 0.3654(5) 0.3425(3) 0.0645(14) Uani 1 1 d . . .
C31 C 0.1925(5) 0.4584(5) 0.2961(4) 0.0768(17) Uani 1 1 d . . .
H31 H 0.1379 0.4538 0.2646 0.092 Uiso 1 1 calc R . .
C32 C 0.1988(6) 0.5585(6) 0.2960(4) 0.095(2) Uani 1 1 d . . .
H32 H 0.1479 0.6218 0.2653 0.114 Uiso 1 1 calc R . .
C33 C 0.2793(8) 0.5635(7) 0.3409(5) 0.106(2) Uani 1 1 d . . .
H33 H 0.2844 0.6306 0.3395 0.127 Uiso 1 1 calc R . .
C34 C 0.3536(7) 0.4735(8) 0.3883(5) 0.113(3) Uani 1 1 d . . .
H34 H 0.4076 0.4798 0.4193 0.136 Uiso 1 1 calc R . .
C35 C 0.3482(6) 0.3724(6) 0.3900(4) 0.0860(19) Uani 1 1 d . . .
H35 H 0.3982 0.3103 0.4223 0.103 Uiso 1 1 calc R . .
C36 C 0.3984(4) 0.1016(5) 0.3597(3) 0.0642(14) Uani 1 1 d . . .
C37 C 0.4060(6) 0.0039(5) 0.3995(4) 0.0862(18) Uani 1 1 d . . .
H37 H 0.3416 0.0013 0.4243 0.103 Uiso 1 1 calc R . .
C38 C 0.5102(7) -0.0906(7) 0.4026(5) 0.119(3) Uani 1 1 d . . .
H38 H 0.5167 -0.1576 0.4291 0.143 Uiso 1 1 calc R . .
C39 C 0.6043(7) -0.0840(8) 0.3658(6) 0.128(3) Uani 1 1 d . . .
H39 H 0.6740 -0.1480 0.3664 0.153 Uiso 1 1 calc R . .
C40 C 0.5979(6) 0.0127(8) 0.3291(5) 0.123(3) Uani 1 1 d . . .
H40 H 0.6629 0.0161 0.3064 0.147 Uiso 1 1 calc R . .
C41 C 0.4950(5) 0.1055(6) 0.3257(4) 0.095(2) Uani 1 1 d . . .
H41 H 0.4899 0.1724 0.3000 0.114 Uiso 1 1 calc R . .
C42 C 0.1878(4) 0.2179(4) 0.2465(3) 0.0558(12) Uani 1 1 d . . .
C43 C 0.0722(5) 0.2763(6) 0.2371(4) 0.092(2) Uani 1 1 d . . .
H43 H 0.0259 0.3203 0.2801 0.110 Uiso 1 1 calc R . .
C44 C 0.0246(6) 0.2694(7) 0.1631(4) 0.097(2) Uani 1 1 d . . .
H44 H -0.0534 0.3090 0.1562 0.117 Uiso 1 1 calc R . .
C45 C 0.0930(6) 0.2045(5) 0.1010(4) 0.0727(16) Uani 1 1 d . . .
H45 H 0.0612 0.1989 0.0519 0.087 Uiso 1 1 calc R . .
C46 C 0.2075(5) 0.1474(5) 0.1098(3) 0.0661(14) Uani 1 1 d . . .
H46 H 0.2536 0.1041 0.0664 0.079 Uiso 1 1 calc R . .
C47 C 0.2555(4) 0.1540(4) 0.1838(3) 0.0575(13) Uani 1 1 d . . .
H47 H 0.3337 0.1147 0.1902 0.069 Uiso 1 1 calc R . .
C48 C 0.1545(4) 0.2313(4) 0.4419(3) 0.0569(12) Uani 1 1 d . . .
C49 C 0.1400(5) 0.2958(5) 0.5091(3) 0.0681(15) Uani 1 1 d . . .
H49 H 0.1744 0.3429 0.5083 0.082 Uiso 1 1 calc R . .
C50 C 0.0725(5) 0.2895(5) 0.5786(3) 0.0759(16) Uani 1 1 d . . .
H50 H 0.0622 0.3325 0.6249 0.091 Uiso 1 1 calc R . .
C51 C 0.0222(5) 0.2221(5) 0.5795(4) 0.0726(15) Uani 1 1 d . . .
H51 H -0.0223 0.2188 0.6265 0.087 Uiso 1 1 calc R . .
C52 C 0.0352(5) 0.1581(5) 0.5125(4) 0.0750(16) Uani 1 1 d . . .
H52 H -0.0007 0.1123 0.5136 0.090 Uiso 1 1 calc R . .
C53 C 0.1031(5) 0.1621(5) 0.4427(4) 0.0714(15) Uani 1 1 d . . .
H53 H 0.1135 0.1185 0.3969 0.086 Uiso 1 1 calc R . .
O11 O 0.2515(6) 0.8572(5) 0.4723(4) 0.144(2) Uani 1 1 d D . .
H1W H 0.296(3) 0.797(2) 0.436(2) 0.060 Uiso 1 1 d D . .
H2W H 0.199(3) 0.914(3) 0.434(2) 0.060 Uiso 1 1 d D . .
O12 O 0.5005(5) 0.9782(6) 0.0942(5) 0.168(3) Uani 1 1 d D . .
H3W H 0.5791(16) 0.923(3) 0.099(3) 0.060 Uiso 1 1 d D . .
H4W H 0.489(4) 0.968(4) 0.0369(12) 0.060 Uiso 1 1 d D . .
O13 O 0.4515(13) 0.6695(13) 0.4703(10) 0.182(6) Uiso 0.50 1 d P . .

loop_
_atom_site_aniso_label
_atom_site_aniso_U_11
_atom_site_aniso_U_22
_atom_site_aniso_U_33
_atom_site_aniso_U_23
_atom_site_aniso_U_13
_atom_site_aniso_U_12
Fe1 0.0475(4) 0.0449(4) 0.0444(4) -0.0059(3) 0.0048(3) -0.0220(3)
O1 0.057(2) 0.056(2) 0.073(2) -0.0057(18) -0.0098(18) -0.0277(18)
O2 0.066(2) 0.0490(19) 0.053(2) 0.0058(15) -0.0046(17) -0.0261(18)
C1 0.108(5) 0.061(4) 0.073(4) -0.008(3) -0.018(4) -0.047(4)
C2 0.118(5) 0.051(3) 0.052(3) -0.008(3) 0.003(3) -0.034(4)
O3 0.185(5) 0.093(3) 0.066(3) -0.037(3) 0.015(3) -0.048(3)
O4 0.151(5) 0.126(4) 0.115(4) -0.021(3) -0.059(4) -0.067(4)
C3 0.069(3) 0.061(3) 0.049(3) -0.013(2) 0.016(3) -0.037(3)
C4 0.058(3) 0.065(3) 0.076(4) -0.031(3) 0.015(3) -0.035(3)
O5 0.067(2) 0.058(2) 0.049(2) -0.0123(16) 0.0137(17) -0.0206(18)
O6 0.063(2) 0.087(3) 0.079(3) -0.019(2) -0.007(2) -0.039(2)
O7 0.069(3) 0.078(3) 0.177(5) -0.035(3) -0.002(3) -0.041(2)
O8 0.115(3) 0.066(3) 0.083(3) 0.002(2) 0.011(2) -0.058(3)
O9 0.0561(19) 0.0389(17) 0.0498(19) -0.0054(14) 0.0144(16) -0.0127(15)
O10 0.056(2) 0.0378(17) 0.0486(18) -0.0028(14) 0.0103(15) -0.0150(15)
C5 0.040(2) 0.040(2) 0.046(3) -0.006(2) 0.003(2) -0.016(2)
As1 0.0418(3) 0.0404(3) 0.0495(3) -0.0032(2) 0.0037(2) -0.0179(2)
C6 0.053(3) 0.057(3) 0.051(3) -0.004(2) 0.005(2) -0.028(3)
C7 0.111(5) 0.074(4) 0.074(4) 0.014(3) -0.017(4) -0.057(4)
C8 0.145(7) 0.092(5) 0.079(5) 0.031(4) -0.044(5) -0.064(5)
C9 0.104(5) 0.101(5) 0.066(4) -0.005(4) -0.027(4) -0.049(4)
C10 0.114(5) 0.116(5) 0.062(4) -0.015(4) -0.006(4) -0.080(5)
C11 0.115(5) 0.105(5) 0.058(3) -0.003(3) -0.001(3) -0.083(4)
C12 0.046(3) 0.044(3) 0.065(3) -0.006(2) 0.010(2) -0.018(2)
C13 0.086(4) 0.064(4) 0.082(4) -0.015(3) 0.019(4) -0.017(3)
C14 0.104(6) 0.068(4) 0.121(6) -0.035(4) 0.043(5) -0.021(4)
C15 0.072(4) 0.049(4) 0.149(7) -0.014(4) 0.037(5) -0.013(3)
C16 0.073(4) 0.058(4) 0.127(6) 0.013(4) -0.003(4) -0.002(3)
C17 0.071(4) 0.055(3) 0.081(4) -0.010(3) 0.006(3) -0.005(3)
C18 0.039(2) 0.042(3) 0.052(3) -0.003(2) 0.007(2) -0.017(2)
C19 0.041(3) 0.048(3) 0.054(3) -0.001(2) 0.000(2) -0.013(2)
C20 0.042(3) 0.072(4) 0.066(3) 0.004(3) -0.005(2) -0.031(3)
C21 0.067(4) 0.070(4) 0.070(3) 0.001(3) -0.001(3) -0.048(3)
C22 0.059(3) 0.044(3) 0.078(4) 0.006(3) 0.001(3) -0.024(3)
C23 0.042(3) 0.043(3) 0.074(3) 0.004(2) 0.002(2) -0.019(2)
C24 0.041(2) 0.041(2) 0.042(2) 0.003(2) -0.004(2) -0.018(2)
C25 0.061(3) 0.038(2) 0.057(3) -0.004(2) 0.005(2) -0.019(2)
C26 0.062(3) 0.046(3) 0.052(3) -0.006(2) 0.010(3) -0.006(3)
C27 0.048(3) 0.061(3) 0.060(3) 0.012(3) 0.002(2) -0.018(3)
C28 0.057(3) 0.062(3) 0.070(3) 0.012(3) -0.009(3) -0.037(3)
C29 0.053(3) 0.055(3) 0.053(3) 0.000(2) 0.000(2) -0.032(2)
As2 0.0536(3) 0.0734(4) 0.0417(3) -0.0037(2) -0.0035(2) -0.0259(3)
C30 0.066(3) 0.075(4) 0.049(3) -0.005(3) 0.003(3) -0.030(3)
C31 0.075(4) 0.077(4) 0.056(3) -0.006(3) -0.004(3) -0.014(3)
C32 0.090(5) 0.079(5) 0.080(5) 0.002(4) 0.009(4) -0.009(4)
C33 0.122(7) 0.088(5) 0.104(6) 0.002(5) 0.011(5) -0.048(5)
C34 0.114(6) 0.133(7) 0.122(7) 0.002(6) -0.010(5) -0.082(6)
C35 0.092(5) 0.099(5) 0.082(4) 0.010(4) -0.016(4) -0.057(4)
C36 0.051(3) 0.081(4) 0.053(3) -0.001(3) -0.010(2) -0.022(3)
C37 0.077(4) 0.080(4) 0.094(5) 0.006(4) -0.009(4) -0.030(4)
C38 0.101(6) 0.093(6) 0.127(7) 0.020(5) -0.024(5) -0.013(5)
C39 0.069(5) 0.144(8) 0.110(6) 0.019(6) -0.006(5) 0.000(5)
C40 0.065(5) 0.159(8) 0.100(6) 0.038(6) 0.008(4) -0.020(5)
C41 0.062(4) 0.117(6) 0.082(4) 0.024(4) 0.005(3) -0.024(4)
C42 0.055(3) 0.070(3) 0.040(3) -0.005(2) -0.001(2) -0.026(3)
C43 0.054(3) 0.140(6) 0.059(4) -0.027(4) -0.002(3) -0.021(4)
C44 0.061(4) 0.143(7) 0.078(5) -0.004(4) -0.020(3) -0.036(4)
C45 0.099(5) 0.083(4) 0.056(3) 0.002(3) -0.018(3) -0.057(4)
C46 0.084(4) 0.065(3) 0.050(3) -0.004(3) -0.001(3) -0.035(3)
C47 0.062(3) 0.064(3) 0.047(3) 0.004(2) -0.005(2) -0.030(3)
C48 0.054(3) 0.069(3) 0.045(3) -0.008(2) -0.001(2) -0.026(3)
C49 0.085(4) 0.077(4) 0.052(3) -0.013(3) 0.009(3) -0.046(3)
C50 0.098(5) 0.088(4) 0.050(3) -0.014(3) 0.007(3) -0.049(4)
C51 0.077(4) 0.077(4) 0.060(4) -0.005(3) 0.011(3) -0.034(3)
C52 0.079(4) 0.085(4) 0.069(4) -0.008(3) 0.004(3) -0.045(3)
C53 0.081(4) 0.082(4) 0.059(3) -0.019(3) 0.004(3) -0.042(3)
O11 0.155(6) 0.113(5) 0.131(5) 0.005(4) 0.044(4) -0.039(4)
O12 0.089(4) 0.167(6) 0.229(8) -0.079(6) 0.004(5) -0.033(4)

loop_
_atom_type_symbol
_atom_type_description
_atom_type_scat_dispersion_real
_atom_type_scat_dispersion_imag
_atom_type_scat_source
C C 0.0033 0.0016 'International Tables Vol C Tables 4.2.6.8 and 6.1.1.4'
H H 0.0000 0.0000 'International Tables Vol C Tables 4.2.6.8 and 6.1.1.4'
O O 0.0106 0.0060 'International Tables Vol C Tables 4.2.6.8 and 6.1.1.4'
Fe Fe 0.3463 0.8444 'International Tables Vol C Tables 4.2.6.8 and 6.1.1.4'
As As 0.0499 2.0058 'International Tables Vol C Tables 4.2.6.8 and 6.1.1.4'

loop_
_geom_angle_atom_site_label_1
_geom_angle_atom_site_label_2
_geom_angle_atom_site_label_3
_geom_angle
_geom_angle_site_symmetry_1
_geom_angle_site_symmetry_3
_geom_angle_publ_flag
O6 Fe1 O5 81.48(16) . . ?
O6 Fe1 O2 91.65(16) . . ?
O5 Fe1 O2 101.51(14) . . ?
O6 Fe1 O1 170.35(16) . . ?
O5 Fe1 O1 93.47(15) . . ?
O2 Fe1 O1 81.26(14) . . ?
O6 Fe1 O10 89.35(15) . . ?
O5 Fe1 O10 164.82(13) . . ?
O2 Fe1 O10 90.76(13) . . ?
O1 Fe1 O10 97.24(14) . . ?
O6 Fe1 O9 98.34(15) . . ?
O5 Fe1 O9 90.72(13) . . ?
O2 Fe1 O9 165.26(13) . . ?
O1 Fe1 O9 89.90(14) . . ?
O10 Fe1 O9 78.60(12) . . ?
C4 O1 Fe1 114.2(3) . . ?
C3 O2 Fe1 116.1(3) . . ?
O4 C1 O6 124.9(7) . . ?
O4 C1 C2 121.0(6) . . ?
O6 C1 C2 114.1(5) . . ?
O3 C2 O5 125.6(7) . . ?
O3 C2 C1 121.3(6) . . ?
O5 C2 C1 113.1(5) . . ?
O8 C3 O2 124.8(5) . . ?
O8 C3 C4 122.5(5) . . ?
O2 C3 C4 112.7(4) . . ?
O7 C4 O1 123.9(6) . . ?
O7 C4 C3 120.8(5) . . ?
O1 C4 C3 115.3(4) . . ?
C2 O5 Fe1 115.3(4) . . ?
C1 O6 Fe1 115.2(4) . . ?
C5 O9 Fe1 113.7(3) . . ?
C5 O10 Fe1 114.2(3) 2_775 . ?
O9 C5 O10 126.5(4) . 2_775 ?
O9 C5 C5 117.3(5) . 2_775 ?
O10 C5 C5 116.2(5) 2_775 2_775 ?
C12 As1 C18 109.58(19) . . ?
C12 As1 C24 108.82(19) . . ?
C18 As1 C24 110.08(18) . . ?
C12 As1 C6 108.3(2) . . ?
C18 As1 C6 110.6(2) . . ?
C24 As1 C6 109.39(19) . . ?
C7 C6 C11 119.6(5) . . ?
C7 C6 As1 121.4(4) . . ?
C11 C6 As1 119.0(4) . . ?
C6 C7 C8 118.7(6) . . ?
C9 C8 C7 121.1(6) . . ?
C8 C9 C10 119.9(6) . . ?
C9 C10 C11 120.4(6) . . ?
C10 C11 C6 120.3(5) . . ?
C17 C12 C13 120.2(5) . . ?
C17 C12 As1 119.9(4) . . ?
C13 C12 As1 119.7(4) . . ?
C14 C13 C12 119.1(7) . . ?
C15 C14 C13 120.4(7) . . ?
C16 C15 C14 120.7(6) . . ?
C15 C16 C17 119.7(7) . . ?
C12 C17 C16 119.9(6) . . ?
C23 C18 C19 120.3(4) . . ?
C23 C18 As1 120.7(3) . . ?
C19 C18 As1 119.0(3) . . ?
C20 C19 C18 119.1(4) . . ?
C19 C20 C21 120.0(4) . . ?
C20 C21 C22 120.8(5) . . ?
C23 C22 C21 119.5(5) . . ?
C22 C23 C18 120.2(4) . . ?
C25 C24 C29 120.7(4) . . ?
C25 C24 As1 121.9(3) . . ?
C29 C24 As1 117.4(3) . . ?
C24 C25 C26 119.0(4) . . ?
C27 C26 C25 120.8(5) . . ?
C26 C27 C28 119.7(5) . . ?
C27 C28 C29 121.2(5) . . ?
C28 C29 C24 118.7(5) . . ?
C30 As2 C48 108.5(2) . . ?
C30 As2 C42 110.4(2) . . ?
C48 As2 C42 108.5(2) . . ?
C30 As2 C36 110.8(2) . . ?
C48 As2 C36 110.2(2) . . ?
C42 As2 C36 108.4(2) . . ?
C31 C30 C35 119.8(6) . . ?
C31 C30 As2 120.3(5) . . ?
C35 C30 As2 119.7(5) . . ?
C30 C31 C32 120.3(6) . . ?
C33 C32 C31 119.2(7) . . ?
C32 C33 C34 122.2(8) . . ?
C33 C34 C35 119.6(7) . . ?
C34 C35 C30 118.8(7) . . ?
C37 C36 C41 119.7(6) . . ?
C37 C36 As2 119.7(4) . . ?
C41 C36 As2 120.5(5) . . ?
C36 C37 C38 119.5(7) . . ?
C39 C38 C37 118.9(8) . . ?
C40 C39 C38 121.8(8) . . ?
C39 C40 C41 119.1(7) . . ?
C40 C41 C36 120.9(7) . . ?
C47 C42 C43 120.2(5) . . ?
C47 C42 As2 120.1(4) . . ?
C43 C42 As2 119.7(4) . . ?
C42 C43 C44 119.9(6) . . ?
C45 C44 C43 119.5(6) . . ?
C44 C45 C46 120.8(5) . . ?
C45 C46 C47 119.9(5) . . ?
C42 C47 C46 119.7(5) . . ?
C49 C48 C53 120.7(5) . . ?
C49 C48 As2 120.8(4) . . ?
C53 C48 As2 118.4(4) . . ?
C48 C49 C50 118.7(5) . . ?
C51 C50 C49 120.7(5) . . ?
C50 C51 C52 121.2(6) . . ?
C51 C52 C53 119.2(6) . . ?
C48 C53 C52 119.5(5) . . ?

loop_
_geom_bond_atom_site_label_1
_geom_bond_atom_site_label_2
_geom_bond_distance
_geom_bond_site_symmetry_2
_geom_bond_publ_flag
Fe1 O6 1.961(3) . ?
Fe1 O5 1.968(3) . ?
Fe1 O2 1.977(3) . ?
Fe1 O1 1.986(3) . ?
Fe1 O10 2.090(3) . ?
Fe1 O9 2.094(3) . ?
O1 C4 1.293(6) . ?
O2 C3 1.295(6) . ?
C1 O4 1.236(7) . ?
C1 O6 1.271(7) . ?
C1 C2 1.538(9) . ?
C2 O3 1.218(6) . ?
C2 O5 1.286(7) . ?
C3 O8 1.208(6) . ?
C3 C4 1.525(8) . ?
C4 O7 1.232(6) . ?
O9 C5 1.247(5) . ?
O10 C5 1.255(5) 2_775 ?
C5 O10 1.255(5) 2_775 ?
C5 C5 1.523(8) 2_775 ?
As1 C12 1.901(5) . ?
As1 C18 1.906(4) . ?
As1 C24 1.911(4) . ?
As1 C6 1.912(5) . ?
C6 C7 1.367(7) . ?
C6 C11 1.377(7) . ?
C7 C8 1.398(8) . ?
C8 C9 1.342(8) . ?
C9 C10 1.359(9) . ?
C10 C11 1.365(8) . ?
C12 C17 1.366(7) . ?
C12 C13 1.376(7) . ?
C13 C14 1.376(9) . ?
C14 C15 1.365(10) . ?
C15 C16 1.350(10) . ?
C16 C17 1.388(8) . ?
C18 C23 1.389(6) . ?
C18 C19 1.398(6) . ?
C19 C20 1.377(6) . ?
C20 C21 1.380(7) . ?
C21 C22 1.390(7) . ?
C22 C23 1.364(6) . ?
C24 C25 1.370(6) . ?
C24 C29 1.385(6) . ?
C25 C26 1.392(7) . ?
C26 C27 1.352(7) . ?
C27 C28 1.369(7) . ?
C28 C29 1.375(7) . ?
As2 C30 1.909(6) . ?
As2 C48 1.910(5) . ?
As2 C42 1.913(5) . ?
As2 C36 1.913(5) . ?
C30 C31 1.373(8) . ?
C30 C35 1.393(8) . ?
C31 C32 1.381(9) . ?
C32 C33 1.346(10) . ?
C33 C34 1.361(10) . ?
C34 C35 1.386(9) . ?
C36 C37 1.370(8) . ?
C36 C41 1.378(8) . ?
C37 C38 1.383(9) . ?
C38 C39 1.378(11) . ?
C39 C40 1.347(11) . ?
C40 C41 1.362(9) . ?
C42 C47 1.356(7) . ?
C42 C43 1.376(7) . ?
C43 C44 1.392(8) . ?
C44 C45 1.357(9) . ?
C45 C46 1.361(8) . ?
C46 C47 1.395(7) . ?
C48 C49 1.370(7) . ?
C48 C53 1.377(7) . ?
C49 C50 1.396(7) . ?
C50 C51 1.343(8) . ?
C51 C52 1.367(8) . ?
C52 C53 1.394(7) . ?

loop_
_geom_hbond_atom_site_label_D
_geom_hbond_atom_site_label_H
_geom_hbond_atom_site_label_A
_geom_hbond_distance_DH
_geom_hbond_distance_HA
_geom_hbond_distance_DA
_geom_hbond_angle_DHA
_geom_hbond_site_symmetry_A
O11 H1W O13 0.958(10) 2.06(4) 2.693(17) 122(3) .
O11 H2W O4 0.957(10) 1.93(2) 2.841(8) 158(4) 1_455
O12 H3W O7 0.966(10) 1.817(14) 2.774(8) 170(4) .
O12 H4W O12 0.959(10) 2.16(3) 2.994(18) 145(4) 2_675
